data_2236138
loop_
_publ_author_name
'Mendoza, Angel'
'Mel\'endrez-Luevano, Ruth'
'Cabrera-Vivas, Blanca M.'
'Acoltzi-X, Claudia'
'Flores-Alamo, Marcos'

_publ_section_title
;
 (<i>E</i>)-1-(4-Nitrobenzylidene)-2,2-diphenylhydrazine
;
_journal_coeditor_code BT6850
_journal_issue 11
_journal_name_full 'Acta Crystallographica Section E'
_journal_page_first o3238
_journal_paper_doi 10.1107/S1600536812043681
_journal_volume 68
_journal_year 2012
_chemical_formula_iupac 'C19 H15 N3 O2'
_chemical_formula_moiety 'C19 H15 N3 O2'
_chemical_formula_sum 'C19 H15 N3 O2'
_chemical_formula_weight 317.34
_chemical_name_systematic
;
(<i>E</i>)-1-(4-Nitrobenzylidene)-2,2-diphenylhydrazine
;
_space_group_crystal_system triclinic
_space_group_IT_number 2
_space_group_name_Hall '-P 1'
_space_group_name_H-M_alt 'P -1'
_symmetry_space_group_name_Hall '-P 1'
_symmetry_space_group_name_H-M 'P -1'
_atom_sites_solution_hydrogens geom
_atom_sites_solution_primary direct
_atom_sites_solution_secondary difmap
_cell_angle_alpha 72.084(4)
_cell_angle_beta 89.037(4)
_cell_angle_gamma 62.084(6)
_cell_formula_units_Z 4
_cell_length_a 10.8648(6)
_cell_length_b 11.1477(6)
_cell_length_c 16.2075(7)
_cell_measurement_reflns_used 4346
_cell_measurement_temperature 298(2)
_cell_measurement_theta_max 25.9988
_cell_measurement_theta_min 3.5931
_cell_volume 1631.47(18)
_computing_cell_refinement
;
CrysAlis PRO (Oxford Diffraction, 2009)
;
_computing_data_collection
;
CrysAlis PRO (Oxford Diffraction, 2009)
;
_computing_data_reduction
;
CrysAlis PRO (Oxford Diffraction, 2009)
;
_computing_molecular_graphics 'ORTEP-3 for Windows (Farrugia, 1997)'
_computing_publication_material 'WinGX (Farrugia, 1999)'
_computing_structure_refinement 'SHELXL97 (Sheldrick, 2008)'
_computing_structure_solution 'SHELXS97 (Sheldrick, 2008)'
_diffrn_ambient_temperature 298(2)
_diffrn_detector_area_resol_mean 10.4685
_diffrn_measured_fraction_theta_full 0.998
_diffrn_measured_fraction_theta_max 0.998
_diffrn_measurement_device_type 'Oxford Diffraction Xcalibur (Atlas, Gemini)'
_diffrn_measurement_method '\w scans'
_diffrn_radiation_monochromator graphite
_diffrn_radiation_type MoK\a
_diffrn_radiation_wavelength 0.71073
_diffrn_reflns_av_R_equivalents 0.0196
_diffrn_reflns_limit_h_max 12
_diffrn_reflns_limit_h_min -13
_diffrn_reflns_limit_k_max 11
_diffrn_reflns_limit_k_min -13
_diffrn_reflns_limit_l_max 19
_diffrn_reflns_limit_l_min -20
_diffrn_reflns_number 11850
_diffrn_reflns_theta_full 26.06
_diffrn_reflns_theta_max 26.06
_diffrn_reflns_theta_min 3.6
_exptl_absorpt_coefficient_mu 0.086
_exptl_absorpt_correction_T_max 0.98
_exptl_absorpt_correction_T_min 0.963
_exptl_absorpt_correction_type analytical
_exptl_absorpt_process_details '(CrysAlis PRO; Oxford Diffraction, 2009)'
_exptl_crystal_colour yellow
_exptl_crystal_density_diffrn 1.292
_exptl_crystal_density_method 'not measured'
_exptl_crystal_description prism
_exptl_crystal_F_000 664
_exptl_crystal_size_max 0.6
_exptl_crystal_size_mid 0.36
_exptl_crystal_size_min 0.29
_refine_diff_density_max 0.189
_refine_diff_density_min -0.165
_refine_ls_extinction_coef 0.0160(12)
_refine_ls_extinction_method 'SHELXL97 (Sheldrick, 2008)'
_refine_ls_goodness_of_fit_ref 0.886
_refine_ls_hydrogen_treatment constr
_refine_ls_matrix_type full
_refine_ls_number_parameters 434
_refine_ls_number_reflns 6432
_refine_ls_number_restraints 0
_refine_ls_restrained_S_all 0.886
_refine_ls_R_factor_all 0.0809
_refine_ls_R_factor_gt 0.0383
_refine_ls_shift/su_max 0.001
_refine_ls_shift/su_mean 0
_refine_ls_structure_factor_coef Fsqd
_refine_ls_weighting_details 'calc w=1/[\s^2^(Fo^2^)+(0.0527P)^2^] where P=(Fo^2^+2Fc^2^)/3'
_refine_ls_weighting_scheme calc
_refine_ls_wR_factor_ref 0.1002
_reflns_number_gt 3566
_reflns_number_total 6432
_reflns_threshold_expression I>2\s(I)
_cod_data_source_file bt6850.cif
_cod_data_source_block I
_cod_database_code 2236138
_cod_database_fobs_code 2236138

loop_
_space_group_symop_operation_xyz
'x, y, z'
'-x, -y, -z'

loop_
_atom_site_type_symbol
_atom_site_label
_atom_site_fract_x
_atom_site_fract_y
_atom_site_fract_z
_atom_site_U_iso_or_equiv
_atom_site_adp_type
_atom_site_calc_flag
_atom_site_refinement_flags
_atom_site_occupancy
N N5 0.37912(13) 0.62485(13) 0.71748(7) 0.0518(3) Uani d . 1
N N4 0.48398(13) 0.55837(13) 0.78710(7) 0.0570(3) Uani d . 1
N N2 0.10818(12) 0.73321(14) 0.28854(8) 0.0526(3) Uani d . 1
N N1 0.00738(13) 0.84107(14) 0.22028(8) 0.0583(3) Uani d . 1
N N6 -0.13482(15) 0.81987(18) 0.42567(8) 0.0646(4) Uani d . 1
C C1 0.14313(15) 0.60094(17) 0.30146(9) 0.0516(4) Uani d . 1
H H1 0.0981 0.5785 0.2651 0.062 Uiso calc R 1
C C21 0.20067(15) 0.62924(15) 0.63192(8) 0.0476(4) Uani d . 1
C C2 0.25354(14) 0.48631(16) 0.37320(9) 0.0468(4) Uani d . 1
C C20 0.31425(15) 0.56008(16) 0.70491(9) 0.0533(4) Uani d . 1
H H20 0.34 0.4676 0.7429 0.064 Uiso calc R 1
C C27 0.53186(15) 0.41316(15) 0.84431(9) 0.0466(4) Uani d . 1
C C24 -0.01820(15) 0.75367(16) 0.49692(9) 0.0495(4) Uani d . 1
C C22 0.12647(16) 0.55958(17) 0.62402(9) 0.0571(4) Uani d . 1
H H22 0.1513 0.4694 0.665 0.068 Uiso calc R 1
O O4 -0.18158(13) 0.74572(15) 0.41247(7) 0.0865(4) Uani d . 1
C C33 0.54160(15) 0.64120(16) 0.80149(8) 0.0473(4) Uani d . 1
C C26 0.16313(16) 0.76359(16) 0.56908(9) 0.0532(4) Uani d . 1
H H26 0.2123 0.8115 0.5729 0.064 Uiso calc R 1
C C25 0.05410(16) 0.82557(16) 0.50160(9) 0.0550(4) Uani d . 1
H H25 0.0295 0.9149 0.4597 0.066 Uiso calc R 1
C C8 -0.06809(15) 0.81009(15) 0.16531(9) 0.0520(4) Uani d . 1
C C7 0.30787(16) 0.34361(17) 0.37839(9) 0.0569(4) Uani d . 1
H H7 0.2716 0.3222 0.3367 0.068 Uiso calc R 1
C C3 0.30811(15) 0.51500(17) 0.43730(9) 0.0557(4) Uani d . 1
H H3 0.2742 0.61 0.4344 0.067 Uiso calc R 1
C C34 0.47117(17) 0.79007(16) 0.76366(9) 0.0542(4) Uani d . 1
H H34 0.382 0.8372 0.7309 0.065 Uiso calc R 1
C C5 0.46458(16) 0.26540(17) 0.50650(10) 0.0563(4) Uani d . 1
C C14 -0.01841(15) 0.98197(17) 0.20603(10) 0.0526(4) Uani d . 1
C C38 0.67299(16) 0.57297(17) 0.85254(9) 0.0565(4) Uani d . 1
H H38 0.7203 0.4733 0.8798 0.068 Uiso calc R 1
O O3 -0.17919(15) 0.94622(16) 0.38125(9) 0.0982(4) Uani d . 1
N N3 0.57624(17) 0.14956(19) 0.57804(11) 0.0811(5) Uani d . 1
C C23 0.01649(16) 0.62102(18) 0.55673(9) 0.0575(4) Uani d . 1
H H23 -0.0329 0.5735 0.5521 0.069 Uiso calc R 1
C C4 0.41121(16) 0.40499(18) 0.50469(10) 0.0595(4) Uani d . 1
H H4 0.4445 0.4247 0.5486 0.071 Uiso calc R 1
C C28 0.49956(15) 0.38849(17) 0.92809(9) 0.0564(4) Uani d . 1
H H28 0.4457 0.4657 0.9472 0.068 Uiso calc R 1
C C15 0.05885(17) 1.00997(19) 0.25729(10) 0.0625(4) Uani d . 1
H H15 0.1297 0.9343 0.3021 0.075 Uiso calc R 1
C C37 0.73250(18) 0.6538(2) 0.86244(11) 0.0686(5) Uani d . 1
H H37 0.8207 0.6077 0.8962 0.082 Uiso calc R 1
C C6 0.41473(17) 0.23299(17) 0.44433(10) 0.0607(4) Uani d . 1
H H6 0.4522 0.1379 0.4464 0.073 Uiso calc R 1
C C35 0.53307(19) 0.86828(18) 0.77451(10) 0.0659(4) Uani d . 1
H H35 0.4858 0.9682 0.7484 0.079 Uiso calc R 1
C C32 0.60992(16) 0.29899(18) 0.81561(10) 0.0569(4) Uani d . 1
H H32 0.6309 0.3155 0.7587 0.068 Uiso calc R 1
C C31 0.65662(17) 0.16031(18) 0.87176(12) 0.0688(5) Uani d . 1
H H31 0.7096 0.0827 0.8528 0.083 Uiso calc R 1
C C12 -0.25571(18) 0.76574(19) 0.13928(11) 0.0705(5) Uani d . 1
H H12 -0.3363 0.7609 0.1554 0.085 Uiso calc R 1
C C29 0.54716(17) 0.2492(2) 0.98368(10) 0.0678(5) Uani d . 1
H H29 0.5259 0.2324 1.0406 0.081 Uiso calc R 1
C C13 -0.18622(17) 0.80211(17) 0.18977(10) 0.0611(4) Uani d . 1
H H13 -0.2195 0.8211 0.2401 0.073 Uiso calc R 1
C C9 -0.01978(17) 0.78373(18) 0.09056(10) 0.0669(5) Uani d . 1
H H9 0.0593 0.7909 0.0733 0.08 Uiso calc R 1
O O1 0.60017(18) 0.17750(16) 0.64075(10) 0.1282(6) Uani d . 1
C C18 -0.1473(2) 1.2352(2) 0.12438(13) 0.0797(5) Uani d . 1
H H18 -0.2168 1.3114 0.0791 0.096 Uiso calc R 1
C C19 -0.12189(17) 1.09637(18) 0.13879(11) 0.0664(4) Uani d . 1
H H19 -0.1743 1.0796 0.1034 0.08 Uiso calc R 1
C C30 0.62518(18) 0.13607(19) 0.95579(12) 0.0718(5) Uani d . 1
H H30 0.6573 0.0421 0.9937 0.086 Uiso calc R 1
C C36 0.6644(2) 0.8003(2) 0.82365(12) 0.0739(5) Uani d . 1
H H36 0.7061 0.8537 0.8303 0.089 Uiso calc R 1
C C16 0.0311(2) 1.1497(2) 0.24218(13) 0.0757(5) Uani d . 1
H H16 0.0825 1.1675 0.2775 0.091 Uiso calc R 1
O O2 0.64046(17) 0.02998(17) 0.57238(10) 0.1191(6) Uani d . 1
C C10 -0.0895(2) 0.7465(2) 0.04114(11) 0.0798(5) Uani d . 1
H H10 -0.0568 0.7279 -0.0093 0.096 Uiso calc R 1
C C17 -0.0716(2) 1.2626(2) 0.17568(14) 0.0809(5) Uani d . 1
H H17 -0.0895 1.3565 0.1656 0.097 Uiso calc R 1
C C11 -0.2058(2) 0.73704(19) 0.06594(12) 0.0763(5) Uani d . 1
H H11 -0.2516 0.7108 0.0327 0.092 Uiso calc R 1

loop_
_atom_site_aniso_label
_atom_site_aniso_U_11
_atom_site_aniso_U_22
_atom_site_aniso_U_33
_atom_site_aniso_U_12
_atom_site_aniso_U_13
_atom_site_aniso_U_23
N5 0.0556(8) 0.0518(8) 0.0430(7) -0.0262(7) -0.0071(6) -0.0092(6)
N4 0.0652(8) 0.0481(8) 0.0504(7) -0.0299(7) -0.0176(6) -0.0023(6)
N2 0.0429(7) 0.0548(9) 0.0509(7) -0.0187(7) -0.0022(6) -0.0142(6)
N1 0.0501(8) 0.0528(8) 0.0600(8) -0.0181(7) -0.0122(6) -0.0144(7)
N6 0.0588(9) 0.0766(11) 0.0497(8) -0.0272(9) -0.0037(7) -0.0193(8)
C1 0.0475(9) 0.0592(11) 0.0478(9) -0.0247(8) 0.0018(7) -0.0195(8)
C21 0.0536(9) 0.0470(9) 0.0411(8) -0.0247(8) 0.0008(7) -0.0129(7)
C2 0.0406(8) 0.0528(10) 0.0449(8) -0.0219(8) 0.0053(7) -0.0151(7)
C20 0.0615(10) 0.0488(9) 0.0443(8) -0.0285(8) -0.0058(7) -0.0056(7)
C27 0.0457(8) 0.0468(9) 0.0421(8) -0.0218(7) -0.0053(7) -0.0090(7)
C24 0.0472(9) 0.0550(10) 0.0402(8) -0.0195(8) -0.0019(7) -0.0170(8)
C22 0.0676(10) 0.0580(10) 0.0466(9) -0.0378(9) -0.0011(8) -0.0068(8)
O4 0.0908(9) 0.1161(11) 0.0650(7) -0.0651(9) -0.0125(6) -0.0210(7)
C33 0.0509(9) 0.0502(9) 0.0422(8) -0.0259(8) 0.0020(7) -0.0151(7)
C26 0.0630(10) 0.0475(9) 0.0506(9) -0.0292(8) -0.0043(8) -0.0140(8)
C25 0.0665(10) 0.0428(9) 0.0475(9) -0.0212(8) -0.0045(8) -0.0130(7)
C8 0.0478(9) 0.0496(9) 0.0476(9) -0.0182(8) -0.0061(7) -0.0106(7)
C7 0.0664(10) 0.0591(11) 0.0465(9) -0.0314(9) 0.0041(8) -0.0183(8)
C3 0.0507(9) 0.0525(10) 0.0601(10) -0.0208(8) -0.0022(8) -0.0209(8)
C34 0.0571(10) 0.0516(10) 0.0507(9) -0.0256(9) 0.0046(7) -0.0142(8)
C5 0.0541(10) 0.0544(10) 0.0526(9) -0.0277(9) -0.0044(7) -0.0055(8)
C14 0.0430(9) 0.0544(10) 0.0580(9) -0.0202(8) 0.0097(7) -0.0217(8)
C38 0.0546(10) 0.0560(10) 0.0563(9) -0.0236(8) -0.0023(8) -0.0206(8)
O3 0.0915(10) 0.0763(10) 0.0864(9) -0.0217(8) -0.0377(8) -0.0048(8)
N3 0.0853(12) 0.0663(12) 0.0739(11) -0.0364(10) -0.0212(9) -0.0002(9)
C23 0.0615(10) 0.0703(11) 0.0501(9) -0.0422(9) 0.0017(8) -0.0155(9)
C4 0.0587(10) 0.0658(12) 0.0561(9) -0.0324(9) -0.0049(8) -0.0191(9)
C28 0.0526(9) 0.0550(10) 0.0468(9) -0.0148(8) -0.0024(7) -0.0168(8)
C15 0.0593(10) 0.0665(12) 0.0648(10) -0.0310(9) 0.0082(8) -0.0257(9)
C37 0.0586(10) 0.0853(14) 0.0743(11) -0.0373(11) 0.0047(9) -0.0389(11)
C6 0.0704(11) 0.0482(10) 0.0559(9) -0.0256(9) 0.0012(9) -0.0128(8)
C35 0.0798(13) 0.0569(11) 0.0693(11) -0.0374(10) 0.0163(10) -0.0254(9)
C32 0.0579(10) 0.0623(11) 0.0560(9) -0.0320(9) 0.0119(8) -0.0226(9)
C31 0.0585(10) 0.0509(11) 0.0900(13) -0.0186(9) 0.0073(9) -0.0280(10)
C12 0.0676(11) 0.0750(12) 0.0608(11) -0.0430(10) -0.0103(9) 0.0020(9)
C29 0.0643(11) 0.0710(13) 0.0465(9) -0.0261(10) -0.0008(8) -0.0032(9)
C13 0.0571(10) 0.0698(11) 0.0460(9) -0.0299(9) -0.0028(8) -0.0074(8)
C9 0.0501(9) 0.0771(12) 0.0603(10) -0.0206(9) 0.0024(8) -0.0233(9)
O1 0.1500(15) 0.0965(11) 0.1025(11) -0.0444(11) -0.0683(10) -0.0096(9)
C18 0.0667(12) 0.0581(12) 0.0895(13) -0.0163(10) 0.0093(10) -0.0166(11)
C19 0.0527(10) 0.0562(11) 0.0771(11) -0.0188(9) -0.0012(9) -0.0179(9)
C30 0.0653(11) 0.0499(11) 0.0726(12) -0.0215(10) -0.0104(9) 0.0048(9)
C36 0.0821(14) 0.0855(15) 0.0879(12) -0.0570(12) 0.0223(11) -0.0460(11)
C16 0.0828(14) 0.0824(14) 0.0848(13) -0.0501(12) 0.0265(11) -0.0419(12)
O2 0.1206(13) 0.0599(9) 0.1231(12) -0.0158(9) -0.0382(10) -0.0062(9)
C10 0.0748(13) 0.0883(14) 0.0648(11) -0.0240(12) -0.0008(10) -0.0364(10)
C17 0.0874(14) 0.0638(13) 0.0968(15) -0.0358(12) 0.0329(12) -0.0368(12)
C11 0.0857(14) 0.0690(12) 0.0677(12) -0.0353(11) -0.0172(10) -0.0174(10)

loop_
_atom_type_symbol
_atom_type_description
_atom_type_scat_dispersion_real
_atom_type_scat_dispersion_imag
_atom_type_scat_source
C C 0.0033 0.0016 'International Tables Vol C Tables 4.2.6.8 and 6.1.1.4'
H H 0 0 'International Tables Vol C Tables 4.2.6.8 and 6.1.1.4'
N N 0.0061 0.0033 'International Tables Vol C Tables 4.2.6.8 and 6.1.1.4'
O O 0.0106 0.006 'International Tables Vol C Tables 4.2.6.8 and 6.1.1.4'

loop_
_geom_angle_atom_site_label_1
_geom_angle_atom_site_label_2
_geom_angle_atom_site_label_3
_geom_angle
C20 N5 N4 119.59(12)
N5 N4 C33 116.35(11)
N5 N4 C27 122.46(11)
C33 N4 C27 121.17(11)
C1 N2 N1 120.25(12)
N2 N1 C14 117.33(12)
N2 N1 C8 120.82(12)
C14 N1 C8 121.85(12)
O3 N6 O4 123.20(14)
O3 N6 C24 118.16(15)
O4 N6 C24 118.63(15)
N2 C1 C2 119.80(13)
N2 C1 H1 120.1
C2 C1 H1 120.1
C22 C21 C26 118.45(13)
C22 C21 C20 118.98(13)
C26 C21 C20 122.57(13)
C7 C2 C3 118.23(13)
C7 C2 C1 119.76(13)
C3 C2 C1 122.00(13)
N5 C20 C21 120.75(13)
N5 C20 H20 119.6
C21 C20 H20 119.6
C28 C27 C32 120.13(14)
C28 C27 N4 119.59(14)
C32 C27 N4 120.28(13)
C23 C24 C25 122.04(13)
C23 C24 N6 118.78(14)
C25 C24 N6 119.18(14)
C23 C22 C21 121.46(14)
C23 C22 H22 119.3
C21 C22 H22 119.3
C34 C33 C38 119.20(13)
C34 C33 N4 120.96(12)
C38 C33 N4 119.82(13)
C25 C26 C21 120.58(14)
C25 C26 H26 119.7
C21 C26 H26 119.7
C26 C25 C24 119.09(14)
C26 C25 H25 120.5
C24 C25 H25 120.5
C13 C8 C9 120.19(14)
C13 C8 N1 119.42(14)
C9 C8 N1 120.35(14)
C6 C7 C2 121.11(14)
C6 C7 H7 119.4
C2 C7 H7 119.4
C4 C3 C2 120.89(14)
C4 C3 H3 119.6
C2 C3 H3 119.6
C35 C34 C33 119.97(14)
C35 C34 H34 120
C33 C34 H34 120
C6 C5 C4 121.65(14)
C6 C5 N3 119.90(15)
C4 C5 N3 118.45(15)
C15 C14 C19 118.75(15)
C15 C14 N1 121.37(14)
C19 C14 N1 119.87(14)
C37 C38 C33 119.64(15)
C37 C38 H38 120.2
C33 C38 H38 120.2
O2 N3 O1 122.90(17)
O2 N3 C5 118.76(17)
O1 N3 C5 118.34(17)
C24 C23 C22 118.37(14)
C24 C23 H23 120.8
C22 C23 H23 120.8
C3 C4 C5 119.16(14)
C3 C4 H4 120.4
C5 C4 H4 120.4
C27 C28 C29 119.80(15)
C27 C28 H28 120.1
C29 C28 H28 120.1
C16 C15 C14 120.27(16)
C16 C15 H15 119.9
C14 C15 H15 119.9
C36 C37 C38 121.16(16)
C36 C37 H37 119.4
C38 C37 H37 119.4
C5 C6 C7 118.90(14)
C5 C6 H6 120.6
C7 C6 H6 120.6
C34 C35 C36 120.75(16)
C34 C35 H35 119.6
C36 C35 H35 119.6
C31 C32 C27 119.51(14)
C31 C32 H32 120.2
C27 C32 H32 120.2
C30 C31 C32 120.17(16)
C30 C31 H31 119.9
C32 C31 H31 119.9
C11 C12 C13 119.87(16)
C11 C12 H12 120.1
C13 C12 H12 120.1
C30 C29 C28 120.25(15)
C30 C29 H29 119.9
C28 C29 H29 119.9
C8 C13 C12 119.74(15)
C8 C13 H13 120.1
C12 C13 H13 120.1
C8 C9 C10 119.48(16)
C8 C9 H9 120.3
C10 C9 H9 120.3
C17 C18 C19 121.06(18)
C17 C18 H18 119.5
C19 C18 H18 119.5
C18 C19 C14 120.02(17)
C18 C19 H19 120
C14 C19 H19 120
C29 C30 C31 120.14(16)
C29 C30 H30 119.9
C31 C30 H30 119.9
C37 C36 C35 119.25(16)
C37 C36 H36 120.4
C35 C36 H36 120.4
C17 C16 C15 120.79(18)
C17 C16 H16 119.6
C15 C16 H16 119.6
C11 C10 C9 120.34(17)
C11 C10 H10 119.8
C9 C10 H10 119.8
C18 C17 C16 119.10(18)
C18 C17 H17 120.4
C16 C17 H17 120.4
C10 C11 C12 120.37(17)
C10 C11 H11 119.8
C12 C11 H11 119.8

loop_
_geom_bond_atom_site_label_1
_geom_bond_atom_site_label_2
_geom_bond_distance
N5 C20 1.2774(17)
N5 N4 1.3632(15)
N4 C33 1.4062(17)
N4 C27 1.4335(17)
N2 C1 1.2847(18)
N2 N1 1.3633(16)
N1 C14 1.4021(19)
N1 C8 1.4368(18)
N6 O3 1.2192(17)
N6 O4 1.2217(16)
N6 C24 1.4605(19)
C1 C2 1.4564(19)
C1 H1 0.93
C21 C22 1.3856(19)
C21 C26 1.3966(19)
C21 C20 1.4538(19)
C2 C7 1.388(2)
C2 C3 1.3914(19)
C20 H20 0.93
C27 C28 1.3738(19)
C27 C32 1.377(2)
C24 C23 1.370(2)
C24 C25 1.3762(19)
C22 C23 1.380(2)
C22 H22 0.93
C33 C34 1.3843(19)
C33 C38 1.3917(19)
C26 C25 1.3745(19)
C26 H26 0.93
C25 H25 0.93
C8 C13 1.371(2)
C8 C9 1.372(2)
C7 C6 1.379(2)
C7 H7 0.93
C3 C4 1.372(2)
C3 H3 0.93
C34 C35 1.375(2)
C34 H34 0.93
C5 C6 1.366(2)
C5 C4 1.373(2)
C5 N3 1.464(2)
C14 C15 1.386(2)
C14 C19 1.386(2)
C38 C37 1.376(2)
C38 H38 0.93
N3 O2 1.2142(19)
N3 O1 1.2154(18)
C23 H23 0.93
C4 H4 0.93
C28 C29 1.376(2)
C28 H28 0.93
C15 C16 1.380(2)
C15 H15 0.93
C37 C36 1.365(2)
C37 H37 0.93
C6 H6 0.93
C35 C36 1.378(2)
C35 H35 0.93
C32 C31 1.375(2)
C32 H32 0.93
C31 C30 1.374(2)
C31 H31 0.93
C12 C11 1.363(2)
C12 C13 1.384(2)
C12 H12 0.93
C29 C30 1.361(2)
C29 H29 0.93
C13 H13 0.93
C9 C10 1.381(2)
C9 H9 0.93
C18 C17 1.369(2)
C18 C19 1.381(2)
C18 H18 0.93
C19 H19 0.93
C30 H30 0.93
C36 H36 0.93
C16 C17 1.372(2)
C16 H16 0.93
C10 C11 1.361(2)
C10 H10 0.93
C17 H17 0.93
C11 H11 0.93

loop_
_geom_hbond_atom_site_label_D
_geom_hbond_atom_site_label_H
_geom_hbond_atom_site_label_A
_geom_hbond_site_symmetry_A
_geom_hbond_distance_DH
_geom_hbond_distance_HA
_geom_hbond_distance_DA
_geom_hbond_angle_DHA
_geom_hbond_publ_flag
C3 H3 Cg1 2_666 0.93 2.92 3.4080(18) 114 y
C29 H29 Cg2 2_665 0.93 2.80 3.6875(18) 161 y
C7 H7 Cg2 . 0.93 2.83 3.4223(16) 123 y
C30 H30 Cg3 2_575 0.93 2.84 3.698(2) 154 y
C6 H6 O2 2_656 0.93 2.60 3.342(3) 138 y
C15 H15 N2 . 0.93 2.43 2.750(2) 100 ?

loop_
_geom_torsion_atom_site_label_1
_geom_torsion_atom_site_label_2
_geom_torsion_atom_site_label_3
_geom_torsion_atom_site_label_4
_geom_torsion
C20 N5 N4 C33 -174.28(13)
C20 N5 N4 C27 4.3(2)
C1 N2 N1 C14 -175.43(13)
C1 N2 N1 C8 4.2(2)
N1 N2 C1 C2 178.39(11)
N2 C1 C2 C7 -169.14(13)
N2 C1 C2 C3 10.4(2)
N4 N5 C20 C21 179.12(12)
C22 C21 C20 N5 -175.58(14)
C26 C21 C20 N5 4.5(2)
N5 N4 C27 C28 -108.19(16)
C33 N4 C27 C28 70.35(18)
N5 N4 C27 C32 71.90(19)
C33 N4 C27 C32 -109.55(15)
O3 N6 C24 C23 168.64(15)
O4 N6 C24 C23 -12.6(2)
O3 N6 C24 C25 -11.9(2)
O4 N6 C24 C25 166.90(14)
C26 C21 C22 C23 -0.9(2)
C20 C21 C22 C23 179.14(14)
N5 N4 C33 C34 17.35(19)
C27 N4 C33 C34 -161.29(13)
N5 N4 C33 C38 -160.95(12)
C27 N4 C33 C38 20.4(2)
C22 C21 C26 C25 0.7(2)
C20 C21 C26 C25 -179.39(14)
C21 C26 C25 C24 0.3(2)
C23 C24 C25 C26 -1.0(2)
N6 C24 C25 C26 179.51(13)
N2 N1 C8 C13 86.15(18)
C14 N1 C8 C13 -94.20(17)
N2 N1 C8 C9 -91.60(17)
C14 N1 C8 C9 88.05(18)
C3 C2 C7 C6 -1.1(2)
C1 C2 C7 C6 178.45(13)
C7 C2 C3 C4 -1.1(2)
C1 C2 C3 C4 179.40(13)
C38 C33 C34 C35 2.0(2)
N4 C33 C34 C35 -176.28(13)
N2 N1 C14 C15 2.2(2)
C8 N1 C14 C15 -177.42(13)
N2 N1 C14 C19 -178.56(12)
C8 N1 C14 C19 1.8(2)
C34 C33 C38 C37 -1.9(2)
N4 C33 C38 C37 176.39(13)
C6 C5 N3 O2 13.3(2)
C4 C5 N3 O2 -167.54(17)
C6 C5 N3 O1 -166.41(17)
C4 C5 N3 O1 12.7(2)
C25 C24 C23 C22 0.8(2)
N6 C24 C23 C22 -179.75(13)
C21 C22 C23 C24 0.2(2)
C2 C3 C4 C5 2.6(2)
C6 C5 C4 C3 -1.9(2)
N3 C5 C4 C3 178.97(13)
C32 C27 C28 C29 0.9(2)
N4 C27 C28 C29 -178.97(13)
C19 C14 C15 C16 1.1(2)
N1 C14 C15 C16 -179.74(14)
C33 C38 C37 C36 0.6(2)
C4 C5 C6 C7 -0.2(2)
N3 C5 C6 C7 178.90(13)
C2 C7 C6 C5 1.7(2)
C33 C34 C35 C36 -0.8(2)
C28 C27 C32 C31 -0.8(2)
N4 C27 C32 C31 179.12(13)
C27 C32 C31 C30 0.2(2)
C27 C28 C29 C30 -0.5(2)
C9 C8 C13 C12 0.7(2)
N1 C8 C13 C12 -177.01(13)
C11 C12 C13 C8 0.5(2)
C13 C8 C9 C10 -1.2(2)
N1 C8 C9 C10 176.53(14)
C17 C18 C19 C14 0.0(3)
C15 C14 C19 C18 -0.6(2)
N1 C14 C19 C18 -179.78(14)
C28 C29 C30 C31 -0.1(3)
C32 C31 C30 C29 0.3(2)
C38 C37 C36 C35 0.7(2)
C34 C35 C36 C37 -0.6(2)
C14 C15 C16 C17 -1.0(3)
C8 C9 C10 C11 0.5(3)
C19 C18 C17 C16 0.1(3)
C15 C16 C17 C18 0.4(3)
C9 C10 C11 C12 0.8(3)
C13 C12 C11 C10 -1.2(3)
